data_7227400
loop_
_publ_author_name
'Sharma, Kamna'
'Kalita, Alok Ch.'
'Murugavel, Ramaswamy'

_publ_section_title
;
 Five different pseudo-polymorphs of 4-aminoarylphosphate: supramolecular
 aggregation in organophosphates
;
_journal_issue 7
_journal_name_full CrystEngComm
_journal_page_first 1058
_journal_paper_doi 10.1039/C6CE02215D
_journal_volume 19
_journal_year 2017
_chemical_formula_moiety 'C12 H20 N O4 P, C12 H8 N2, H2 O'
_chemical_formula_sum 'C24 H30 N3 O5 P'
_chemical_formula_weight 471.48
_space_group_crystal_system triclinic
_space_group_IT_number 2
_space_group_name_Hall '-P 1'
_space_group_name_H-M_alt 'P -1'
_symmetry_space_group_name_Hall '-P 1'
_symmetry_space_group_name_H-M 'P -1'
_atom_sites_solution_hydrogens mixed
_audit_creation_method SHELXL-2014/7
_audit_update_record
;
2016-12-19 deposited with the CCDC.
2017-01-09 downloaded from the CCDC.
;
_cell_angle_alpha 86.656(3)
_cell_angle_beta 71.241(3)
_cell_angle_gamma 82.672(3)
_cell_formula_units_Z 2
_cell_length_a 10.5437(3)
_cell_length_b 10.6658(4)
_cell_length_c 11.1228(4)
_cell_measurement_reflns_used 10851
_cell_measurement_temperature 150(2)
_cell_measurement_theta_max 31.1870
_cell_measurement_theta_min 2.1040
_cell_volume 1174.52(7)
_computing_cell_refinement 'CrysAlisPro 1.171.38.43 (Rigaku OD, 2015)'
_computing_data_collection 'CrysAlisPro 1.171.38.43 (Rigaku OD, 2015)'
_computing_data_reduction 'CrysAlisPro 1.171.38.43 (Rigaku OD, 2015)'
_computing_molecular_graphics 'Olex2 (Dolomanov et al., 2009)'
_computing_publication_material 'Olex2 (Dolomanov et al., 2009)'
_computing_structure_refinement 'SHELXL-2014/7 (Sheldrick, 2014)'
_computing_structure_solution 'SHELXS-97 (Sheldrick, 1990)'
_diffrn_ambient_temperature 150(2)
_diffrn_detector_area_resol_mean 28.5714
_diffrn_measured_fraction_theta_full 0.994
_diffrn_measured_fraction_theta_max 0.994
_diffrn_measurement_device_type
;
Rigaku Saturn724+ (2x2 bin mode)
;
_diffrn_measurement_method 'profile data from \w-scans'
_diffrn_radiation_type MoK\a
_diffrn_radiation_wavelength 0.71073
_diffrn_reflns_av_R_equivalents 0.1187
_diffrn_reflns_av_unetI/netI 0.0772
_diffrn_reflns_Laue_measured_fraction_full 0.994
_diffrn_reflns_Laue_measured_fraction_max 0.994
_diffrn_reflns_limit_h_max 12
_diffrn_reflns_limit_h_min -12
_diffrn_reflns_limit_k_max 12
_diffrn_reflns_limit_k_min -12
_diffrn_reflns_limit_l_max 13
_diffrn_reflns_limit_l_min -11
_diffrn_reflns_number 13007
_diffrn_reflns_point_group_measured_fraction_full 0.994
_diffrn_reflns_point_group_measured_fraction_max 0.994
_diffrn_reflns_theta_full 24.999
_diffrn_reflns_theta_max 24.999
_diffrn_reflns_theta_min 2.332
_diffrn_source 'fine-focus sealed X-ray tube'
_exptl_absorpt_coefficient_mu 0.158
_exptl_absorpt_correction_T_max 1.0000
_exptl_absorpt_correction_T_min 0.7263
_exptl_absorpt_correction_type multi-scan
_exptl_absorpt_process_details
;
CrysAlisPro 1.171.38.43 (Rigaku Oxford Diffraction, 2015)
Empirical absorption correction using spherical harmonics,
 implemented in SCALE3 ABSPACK scaling algorithm.
;
_exptl_crystal_colour colourless
_exptl_crystal_density_diffrn 1.333
_exptl_crystal_description plate
_exptl_crystal_F_000 500
_exptl_crystal_size_max 0.210
_exptl_crystal_size_mid 0.130
_exptl_crystal_size_min 0.070
_refine_diff_density_max 0.601
_refine_diff_density_min -1.081
_refine_diff_density_rms 0.121
_refine_ls_extinction_method none
_refine_ls_goodness_of_fit_ref 1.042
_refine_ls_hydrogen_treatment mixed
_refine_ls_matrix_type full
_refine_ls_number_parameters 319
_refine_ls_number_reflns 4117
_refine_ls_number_restraints 12
_refine_ls_restrained_S_all 1.070
_refine_ls_R_factor_all 0.0833
_refine_ls_R_factor_gt 0.0751
_refine_ls_shift/su_max 0.000
_refine_ls_shift/su_mean 0.000
_refine_ls_structure_factor_coef Fsqd
_refine_ls_weighting_details 'w=1/[\s^2^(Fo^2^)+(0.1433P)^2^+0.4793P] where P=(Fo^2^+2Fc^2^)/3'
_refine_ls_weighting_scheme calc
_refine_ls_wR_factor_gt 0.1925
_refine_ls_wR_factor_ref 0.2047
_reflns_Friedel_coverage 0.000
_reflns_number_gt 3588
_reflns_number_total 4117
_reflns_threshold_expression 'I > 2\s(I)'
_cod_data_source_file c6ce02215d2.cif
_cod_data_source_block 3
_cod_depositor_comments 'Adding full bibliography for 7227400--7227407.cif.'
_cod_database_code 7227400
_shelx_shelxl_version_number 2014/7
_shelx_space_group_comment
;
The symmetry employed for this shelxl refinement is uniquely defined
by the following loop, which should always be used as a source of
symmetry information in preference to the above space-group names.
They are only intended as comments.
;

loop_
_space_group_symop_operation_xyz
'x, y, z'
'-x, -y, -z'

loop_
_atom_site_label
_atom_site_type_symbol
_atom_site_fract_x
_atom_site_fract_y
_atom_site_fract_z
_atom_site_U_iso_or_equiv
_atom_site_adp_type
_atom_site_occupancy
_atom_site_site_symmetry_order
_atom_site_calc_flag
_atom_site_refinement_flags_posn
_atom_site_refinement_flags_adp
P1 P 0.31829(5) 0.52141(5) 0.15361(5) 0.0156(3) Uani 1 1 d . .
O1 O 0.36161(15) 0.46726(14) 0.27572(15) 0.0166(4) Uani 1 1 d . U
O4 O 0.40461(16) 0.63346(15) 0.10072(16) 0.0195(4) Uani 1 1 d . .
H4 H 0.4780 0.6062 0.0513 0.029 Uiso 1 1 calc R U
O2 O 0.36138(16) 0.41609(16) 0.06012(16) 0.0195(4) Uani 1 1 d . .
N1 N 0.05240(19) 0.52710(19) 0.78725(19) 0.0182(5) Uani 1 1 d . .
H1A H -0.0301 0.5068 0.7990 0.022 Uiso 1 1 calc R U
H1B H 0.0470 0.6065 0.8106 0.022 Uiso 1 1 calc R U
H1C H 0.0919 0.4755 0.8338 0.022 Uiso 1 1 calc R U
O3 O 0.17288(16) 0.57289(16) 0.19700(16) 0.0211(4) Uani 1 1 d . .
C2 C 0.2010(2) 0.3924(2) 0.4629(2) 0.0159(5) Uani 1 1 d . .
C10 C 0.3792(2) 0.6943(2) 0.3932(2) 0.0196(5) Uani 1 1 d . .
H10 H 0.3651 0.7103 0.3105 0.024 Uiso 1 1 calc R U
C3 C 0.1248(2) 0.4091(2) 0.5897(2) 0.0167(5) Uani 1 1 d . .
H3 H 0.0687 0.3492 0.6324 0.020 Uiso 1 1 calc R U
C1 C 0.2811(2) 0.4871(2) 0.4011(2) 0.0161(5) Uani 1 1 d . .
C5 C 0.2131(2) 0.6062(2) 0.5907(2) 0.0175(5) Uani 1 1 d . .
C6 C 0.2884(2) 0.5950(2) 0.4630(2) 0.0164(5) Uani 1 1 d . .
C4 C 0.1322(2) 0.5148(2) 0.6524(2) 0.0171(5) Uani 1 1 d . .
C9 C 0.0809(3) 0.2020(2) 0.4507(3) 0.0256(6) Uani 1 1 d . .
H9A H 0.0777 0.1683 0.5334 0.038 Uiso 1 1 calc R U
H9B H 0.0849 0.1342 0.3960 0.038 Uiso 1 1 calc R U
H9C H 0.0016 0.2600 0.4573 0.038 Uiso 1 1 calc R U
C7 C 0.2056(2) 0.2710(2) 0.3956(2) 0.0190(5) Uani 1 1 d . .
H7 H 0.2150 0.2924 0.3065 0.023 Uiso 1 1 calc R U
C11 C 0.3467(3) 0.8200(3) 0.4605(3) 0.0313(6) Uani 1 1 d . .
H11A H 0.2537 0.8511 0.4742 0.047 Uiso 1 1 calc R U
H11B H 0.4029 0.8798 0.4091 0.047 Uiso 1 1 calc R U
H11C H 0.3629 0.8084 0.5408 0.047 Uiso 1 1 calc R U
C12 C 0.5276(3) 0.6433(3) 0.3679(3) 0.0309(7) Uani 1 1 d . .
H12A H 0.5452 0.6271 0.4472 0.046 Uiso 1 1 calc R U
H12B H 0.5836 0.7045 0.3189 0.046 Uiso 1 1 calc R U
H12C H 0.5472 0.5662 0.3216 0.046 Uiso 1 1 calc R U
C8 C 0.3313(3) 0.1832(3) 0.3997(3) 0.0285(6) Uani 1 1 d . .
H8A H 0.4096 0.2272 0.3657 0.043 Uiso 1 1 calc R U
H8B H 0.3409 0.1100 0.3499 0.043 Uiso 1 1 calc R U
H8C H 0.3221 0.1575 0.4859 0.043 Uiso 1 1 calc R U
N2 N 0.1327(2) 0.1624(2) 0.1123(2) 0.0236(5) Uani 1 1 d . .
N3 N -0.1281(2) 0.24731(19) 0.1232(2) 0.0232(5) Uani 1 1 d . .
C17 C 0.0399(3) 0.0781(2) 0.1403(2) 0.0221(6) Uani 1 1 d . .
C18 C -0.0969(3) 0.1225(2) 0.1458(2) 0.0217(6) Uani 1 1 d . .
C16 C 0.0751(3) -0.0522(2) 0.1615(2) 0.0263(6) Uani 1 1 d . .
C20 C -0.1526(3) -0.0967(3) 0.1920(3) 0.0309(7) Uani 1 1 d . .
H20 H -0.2159 -0.1541 0.2098 0.037 Uiso 1 1 calc R U
C13 C 0.2580(3) 0.1195(3) 0.1067(3) 0.0285(6) Uani 1 1 d . .
C22 C -0.3244(3) 0.0822(3) 0.1760(3) 0.0314(7) Uani 1 1 d . .
H22 H -0.3913 0.0283 0.1964 0.038 Uiso 1 1 calc R U
C21 C -0.0251(3) -0.1378(2) 0.1852(2) 0.0309(7) Uani 1 1 d . .
H21 H -0.0010 -0.2237 0.1959 0.037 Uiso 1 1 calc R U
C24 C -0.2522(3) 0.2861(3) 0.1240(2) 0.0261(6) Uani 1 1 d . .
H24 H -0.2729 0.3711 0.1062 0.031 Uiso 1 1 calc R U
C14 C 0.2999(3) -0.0070(3) 0.1295(3) 0.0319(6) Uani 1 1 d . .
H14 H 0.3886 -0.0322 0.1266 0.038 Uiso 1 1 calc R U
C15 C 0.2083(3) -0.0932(3) 0.1563(3) 0.0321(7) Uani 1 1 d . .
H15 H 0.2342 -0.1779 0.1708 0.039 Uiso 1 1 calc R U
C23 C -0.3551(3) 0.2074(3) 0.1499(3) 0.0316(6) Uani 1 1 d . .
H23 H -0.4413 0.2391 0.1493 0.038 Uiso 1 1 calc R U
C19 C -0.1933(3) 0.0351(2) 0.1724(3) 0.0244(6) Uani 1 1 d . U
O5 O 0.1679(2) 0.37931(17) 0.94527(18) 0.0262(5) Uani 1 1 d G .
H5A H 0.1346 0.3167 0.9895 0.039 Uiso 1 1 d G U
H5B H 0.229(4) 0.394(3) 0.966(4) 0.042(10) Uiso 1 1 d . .
H5 H 0.218(2) 0.677(2) 0.634(3) 0.008(6) Uiso 1 1 d . .
H13 H 0.325(4) 0.180(4) 0.083(4) 0.055(11) Uiso 1 1 d . .

loop_
_atom_site_aniso_label
_atom_site_aniso_U_11
_atom_site_aniso_U_22
_atom_site_aniso_U_33
_atom_site_aniso_U_23
_atom_site_aniso_U_13
_atom_site_aniso_U_12
P1 0.0141(4) 0.0227(4) 0.0056(4) 0.0036(3) 0.0036(3) -0.0058(3)
O1 0.0159(7) 0.0206(7) 0.0098(7) 0.0027(6) 0.0006(5) -0.0028(5)
O4 0.0177(8) 0.0239(9) 0.0094(9) 0.0025(7) 0.0067(7) -0.0051(7)
O2 0.0171(8) 0.0271(9) 0.0096(9) 0.0024(7) 0.0041(7) -0.0087(6)
N1 0.0187(10) 0.0241(10) 0.0075(10) 0.0031(8) 0.0030(8) -0.0070(8)
O3 0.0171(9) 0.0299(9) 0.0122(9) 0.0035(7) 0.0007(7) -0.0041(7)
C2 0.0152(11) 0.0210(12) 0.0091(11) 0.0035(9) 0.0000(9) -0.0051(9)
C10 0.0238(12) 0.0266(13) 0.0081(12) 0.0087(10) -0.0022(10) -0.0131(10)
C3 0.0156(11) 0.0217(12) 0.0084(12) 0.0051(9) 0.0030(9) -0.0060(9)
C1 0.0106(10) 0.0256(12) 0.0075(11) 0.0049(9) 0.0030(9) -0.0031(9)
C5 0.0180(11) 0.0212(12) 0.0117(12) 0.0020(10) -0.0015(10) -0.0061(9)
C6 0.0145(11) 0.0220(12) 0.0101(12) 0.0060(9) 0.0000(9) -0.0054(9)
C4 0.0153(11) 0.0249(12) 0.0072(12) 0.0035(9) 0.0020(9) -0.0043(9)
C9 0.0298(14) 0.0255(13) 0.0222(14) 0.0024(11) -0.0066(12) -0.0114(10)
C7 0.0245(12) 0.0221(12) 0.0074(11) 0.0007(9) 0.0011(10) -0.0076(9)
C11 0.0394(16) 0.0295(14) 0.0219(15) 0.0068(12) -0.0010(12) -0.0188(12)
C12 0.0242(13) 0.0368(15) 0.0309(16) 0.0103(13) -0.0050(12) -0.0151(11)
C8 0.0273(14) 0.0276(13) 0.0259(15) -0.0056(11) -0.0012(12) -0.0022(11)
N2 0.0334(12) 0.0252(11) 0.0112(11) 0.0029(9) -0.0046(9) -0.0073(9)
N3 0.0343(12) 0.0230(11) 0.0119(11) 0.0019(8) -0.0056(9) -0.0066(9)
C17 0.0370(14) 0.0222(12) 0.0051(11) 0.0020(9) -0.0024(11) -0.0084(10)
C18 0.0359(14) 0.0229(12) 0.0038(11) 0.0035(9) -0.0008(10) -0.0103(10)
C16 0.0451(16) 0.0247(13) 0.0038(11) 0.0029(10) -0.0002(11) -0.0057(11)
C20 0.0493(17) 0.0281(14) 0.0101(13) 0.0050(11) 0.0028(12) -0.0208(12)
C13 0.0349(15) 0.0348(15) 0.0152(14) 0.0002(11) -0.0066(12) -0.0057(12)
C22 0.0377(15) 0.0459(17) 0.0093(12) 0.0030(11) 0.0005(11) -0.0228(13)
C21 0.0564(18) 0.0200(13) 0.0100(13) 0.0040(10) -0.0007(13) -0.0090(12)
C24 0.0327(14) 0.0320(14) 0.0109(12) 0.0015(10) -0.0027(11) -0.0056(11)
C14 0.0382(15) 0.0367(15) 0.0180(14) -0.0039(12) -0.0080(12) 0.0048(12)
C15 0.0531(18) 0.0261(14) 0.0128(13) 0.0016(11) -0.0080(13) 0.0039(12)
C23 0.0322(14) 0.0461(17) 0.0144(13) 0.0015(12) -0.0044(12) -0.0062(12)
C19 0.0299(9) 0.0254(9) 0.0166(9) 0.0012(7) -0.0043(7) -0.0071(7)
O5 0.0319(11) 0.0308(10) 0.0190(10) 0.0103(8) -0.0095(9) -0.0157(8)

loop_
_atom_type_symbol
_atom_type_description
_atom_type_scat_dispersion_real
_atom_type_scat_dispersion_imag
_atom_type_scat_source
C C 0.0033 0.0016 'International Tables Vol C Tables 4.2.6.8 and 6.1.1.4'
H H 0.0000 0.0000 'International Tables Vol C Tables 4.2.6.8 and 6.1.1.4'
N N 0.0061 0.0033 'International Tables Vol C Tables 4.2.6.8 and 6.1.1.4'
O O 0.0106 0.0060 'International Tables Vol C Tables 4.2.6.8 and 6.1.1.4'
P P 0.1023 0.0942 'International Tables Vol C Tables 4.2.6.8 and 6.1.1.4'

loop_
_geom_angle_atom_site_label_1
_geom_angle_atom_site_label_2
_geom_angle_atom_site_label_3
_geom_angle
O3 P1 O2 117.84(10)
O3 P1 O4 108.64(9)
O2 P1 O4 109.97(9)
O3 P1 O1 109.03(9)
O2 P1 O1 105.83(9)
O4 P1 O1 104.73(9)
C1 O1 P1 124.02(14)
P1 O4 H4 109.5
C4 N1 H1A 109.5
C4 N1 H1B 109.5
H1A N1 H1B 109.5
C4 N1 H1C 109.5
H1A N1 H1C 109.5
H1B N1 H1C 109.5
C3 C2 C1 118.0(2)
C3 C2 C7 121.0(2)
C1 C2 C7 120.8(2)
C11 C10 C6 113.6(2)
C11 C10 C12 110.7(2)
C6 C10 C12 110.45(19)
C11 C10 H10 107.2
C6 C10 H10 107.2
C12 C10 H10 107.2
C4 C3 C2 120.1(2)
C4 C3 H3 120.0
C2 C3 H3 120.0
O1 C1 C6 119.7(2)
O1 C1 C2 117.7(2)
C6 C1 C2 122.4(2)
C4 C5 C6 120.7(2)
C4 C5 H5 120.5(16)
C6 C5 H5 118.8(16)
C5 C6 C1 117.6(2)
C5 C6 C10 121.6(2)
C1 C6 C10 120.8(2)
C5 C4 C3 121.2(2)
C5 C4 N1 120.6(2)
C3 C4 N1 118.3(2)
C7 C9 H9A 109.5
C7 C9 H9B 109.5
H9A C9 H9B 109.5
C7 C9 H9C 109.5
H9A C9 H9C 109.5
H9B C9 H9C 109.5
C2 C7 C9 114.4(2)
C2 C7 C8 108.46(19)
C9 C7 C8 109.7(2)
C2 C7 H7 108.1
C9 C7 H7 108.1
C8 C7 H7 108.1
C10 C11 H11A 109.5
C10 C11 H11B 109.5
H11A C11 H11B 109.5
C10 C11 H11C 109.5
H11A C11 H11C 109.5
H11B C11 H11C 109.5
C10 C12 H12A 109.5
C10 C12 H12B 109.5
H12A C12 H12B 109.5
C10 C12 H12C 109.5
H12A C12 H12C 109.5
H12B C12 H12C 109.5
C7 C8 H8A 109.5
C7 C8 H8B 109.5
H8A C8 H8B 109.5
C7 C8 H8C 109.5
H8A C8 H8C 109.5
H8B C8 H8C 109.5
C13 N2 C17 118.0(2)
C24 N3 C18 117.9(2)
N2 C17 C16 121.7(2)
N2 C17 C18 119.0(2)
C16 C17 C18 119.3(2)
N3 C18 C19 122.2(2)
N3 C18 C17 118.4(2)
C19 C18 C17 119.3(2)
C15 C16 C17 118.4(2)
C15 C16 C21 122.2(2)
C17 C16 C21 119.5(3)
C21 C20 C19 121.1(2)
C21 C20 H20 119.5
C19 C20 H20 119.5
N2 C13 C14 123.7(3)
N2 C13 H13 117(2)
C14 C13 H13 119(2)
C23 C22 C19 120.4(3)
C23 C22 H22 119.8
C19 C22 H22 119.8
C20 C21 C16 121.4(2)
C20 C21 H21 119.3
C16 C21 H21 119.3
N3 C24 C23 124.2(3)
N3 C24 H24 117.9
C23 C24 H24 117.9
C15 C14 C13 119.0(3)
C15 C14 H14 120.5
C13 C14 H14 120.5
C14 C15 C16 119.2(2)
C14 C15 H15 120.4
C16 C15 H15 120.4
C22 C23 C24 117.8(3)
C22 C23 H23 121.1
C24 C23 H23 121.1
C22 C19 C18 117.3(2)
C22 C19 C20 123.2(2)
C18 C19 C20 119.4(2)
H5A O5 H5B 108.2

loop_
_geom_bond_atom_site_label_1
_geom_bond_atom_site_label_2
_geom_bond_distance
P1 O3 1.4917(17)
P1 O2 1.5006(18)
P1 O4 1.5664(16)
P1 O1 1.6209(16)
O1 C1 1.392(3)
O4 H4 0.8200
N1 C4 1.469(3)
N1 H1A 0.8900
N1 H1B 0.8900
N1 H1C 0.8900
C2 C3 1.390(3)
C2 C1 1.403(3)
C2 C7 1.520(3)
C10 C11 1.520(4)
C10 C6 1.525(3)
C10 C12 1.530(3)
C10 H10 0.9800
C3 C4 1.383(3)
C3 H3 0.9300
C1 C6 1.398(3)
C5 C4 1.381(3)
C5 C6 1.390(3)
C5 H5 0.93(3)
C9 C7 1.524(3)
C9 H9A 0.9600
C9 H9B 0.9600
C9 H9C 0.9600
C7 C8 1.534(3)
C7 H7 0.9800
C11 H11A 0.9600
C11 H11B 0.9600
C11 H11C 0.9600
C12 H12A 0.9600
C12 H12B 0.9600
C12 H12C 0.9600
C8 H8A 0.9600
C8 H8B 0.9600
C8 H8C 0.9600
N2 C13 1.325(4)
N2 C17 1.363(3)
N3 C24 1.319(3)
N3 C18 1.358(3)
C17 C16 1.419(4)
C17 C18 1.442(4)
C18 C19 1.417(3)
C16 C15 1.400(4)
C16 C21 1.434(4)
C20 C21 1.339(4)
C20 C19 1.442(4)
C20 H20 0.9300
C13 C14 1.401(4)
C13 H13 0.98(4)
C22 C23 1.370(4)
C22 C19 1.398(4)
C22 H22 0.9300
C21 H21 0.9300
C24 C23 1.403(4)
C24 H24 0.9300
C14 C15 1.370(4)
C14 H14 0.9300
C15 H15 0.9300
C23 H23 0.9300
O5 H5A 0.8498
O5 H5B 0.79(4)

loop_
_geom_hbond_atom_site_label_D
_geom_hbond_atom_site_label_H
_geom_hbond_atom_site_label_A
_geom_hbond_distance_DH
_geom_hbond_distance_HA
_geom_hbond_distance_DA
_geom_hbond_angle_DHA
_geom_hbond_site_symmetry_A
O4 H4 O2 0.82 1.74 2.551(2) 167.2 2_665
N1 H1A O3 0.89 1.81 2.677(3) 164.7 2_566
N1 H1B N3 0.89 2.14 2.949(3) 150.7 2_566
N1 H1C O5 0.89 1.87 2.760(3) 174.0 .
O5 H5A N2 0.85 2.07 2.866(3) 154.9 1_556
O5 H5B O2 0.79(4) 2.04(4) 2.809(3) 167(4) 1_556

loop_
_geom_torsion_atom_site_label_1
_geom_torsion_atom_site_label_2
_geom_torsion_atom_site_label_3
_geom_torsion_atom_site_label_4
_geom_torsion
O3 P1 O1 C1 -10.28(19)
O2 P1 O1 C1 -137.96(17)
O4 P1 O1 C1 105.84(18)
C1 C2 C3 C4 -1.9(3)
C7 C2 C3 C4 173.7(2)
P1 O1 C1 C6 -88.0(2)
P1 O1 C1 C2 95.9(2)
C3 C2 C1 O1 177.25(19)
C7 C2 C1 O1 1.6(3)
C3 C2 C1 C6 1.2(3)
C7 C2 C1 C6 -174.4(2)
C4 C5 C6 C1 -1.3(3)
C4 C5 C6 C10 -179.5(2)
O1 C1 C6 C5 -175.57(19)
C2 C1 C6 C5 0.4(3)
O1 C1 C6 C10 2.7(3)
C2 C1 C6 C10 178.6(2)
C11 C10 C6 C5 -18.1(3)
C12 C10 C6 C5 107.1(3)
C11 C10 C6 C1 163.8(2)
C12 C10 C6 C1 -71.1(3)
C6 C5 C4 C3 0.7(3)
C6 C5 C4 N1 -179.8(2)
C2 C3 C4 C5 1.0(3)
C2 C3 C4 N1 -178.58(19)
C3 C2 C7 C9 26.7(3)
C1 C2 C7 C9 -157.8(2)
C3 C2 C7 C8 -96.0(3)
C1 C2 C7 C8 79.5(3)
C13 N2 C17 C16 -0.8(4)
C13 N2 C17 C18 -179.5(2)
C24 N3 C18 C19 -1.4(4)
C24 N3 C18 C17 177.6(2)
N2 C17 C18 N3 -0.3(3)
C16 C17 C18 N3 -178.9(2)
N2 C17 C18 C19 178.7(2)
C16 C17 C18 C19 0.1(3)
N2 C17 C16 C15 1.6(4)
C18 C17 C16 C15 -179.7(2)
N2 C17 C16 C21 -177.3(2)
C18 C17 C16 C21 1.4(4)
C17 N2 C13 C14 -0.8(4)
C19 C20 C21 C16 1.8(4)
C15 C16 C21 C20 178.8(2)
C17 C16 C21 C20 -2.3(4)
C18 N3 C24 C23 1.8(4)
N2 C13 C14 C15 1.6(4)
C13 C14 C15 C16 -0.7(4)
C17 C16 C15 C14 -0.8(4)
C21 C16 C15 C14 178.1(2)
C19 C22 C23 C24 -2.2(4)
N3 C24 C23 C22 0.0(4)
C23 C22 C19 C18 2.5(4)
C23 C22 C19 C20 -176.5(2)
N3 C18 C19 C22 -0.7(4)
C17 C18 C19 C22 -179.6(2)
N3 C18 C19 C20 178.3(2)
C17 C18 C19 C20 -0.7(4)
C21 C20 C19 C22 178.7(3)
C21 C20 C19 C18 -0.3(4)
